data_8104330
loop_
_publ_author_name
'Pechar, F.'

_publ_section_title
;
 An X-ray determination of the crystal structure of natural tetragonal
 natrolite
;
_journal_name_full 'Zeitschrift fuer Kristallographie (149,1979-)'
_journal_page_first 191
_journal_page_last 194
_journal_volume 189
_journal_year 1989
_chemical_formula_sum 'Al1.92 H3.92 Na2 O12 Si3.08'
_chemical_name_systematic 'Na2 (Al1.92 Si2.08) Si O10.04 (H2 O)1.96'
_space_group_IT_number 122
_symmetry_space_group_name_Hall 'I -4 2bw'
_symmetry_space_group_name_H-M 'I -4 2 d'
_cell_angle_alpha 90
_cell_angle_beta 90
_cell_angle_gamma 90
_cell_formula_units_Z 4
_cell_length_a 13.074
_cell_length_b 13.074
_cell_length_c 6.62
_cell_volume 1131.553
_citation_journal_id_ASTM ZEKRDZ
_cod_data_source_file Pechar_ZEKRDZ_1989_1945.cif
_cod_data_source_block H3.92Al1.92Na2O12Si3.08
_cod_original_formula_sum 'H3.92 Al1.92 Na2 O12 Si3.08'
_cod_database_code 8104330

loop_
_symmetry_equiv_pos_as_xyz
x,y,z
y,-x,-z
-x,-y,z
-y,x,-z
x,-y+1/2,-z+1/4
-y+1/2,-x,z+3/4
-x,y+1/2,-z+1/4
y+1/2,x,z+3/4
x+1/2,y+1/2,z+1/2
y+1/2,-x+1/2,-z+1/2
-x+1/2,-y+1/2,z+1/2
-y+1/2,x+1/2,-z+1/2
x+1/2,-y+1,-z+3/4
-y+1,-x+1/2,z+5/4
-x+1/2,y+1,-z+3/4
y+1,x+1/2,z+5/4

loop_
_atom_site_label
_atom_site_type_symbol
_atom_site_fract_x
_atom_site_fract_y
_atom_site_fract_z
_atom_site_occupancy
_atom_site_U_iso_or_equiv
O4 O-2 -0.0573 0.1437 0.4899 0.5 0.0
Al1 Al+3 0.0531 0.134 0.375 0.48 0.0
O5 O-2 0.1775 0.125 0.0955 0.5 0.0
Si2 Si+4 0.0531 0.134 0.375 0.52 0.0
O3 O-2 0.1413 0.0598 0.4819 0.5 0.0
Na1 Na+1 0.25 0.1875 0.3882 0.5 0.0
O1 O-2 0.0324 0.0979 0.1373 1 0.0
O2 O-2 0.1026 0.25 0.3372 0.5 0.0
Si1 Si+4 0 0 0 1 0.0
